data_4122978
loop_
_publ_author_name
'Park, Jinhee'
'Chen, Ying-Pin'
'Perry, Zachary'
'Li, Jian-Rong'
'Zhou, Hong-Cai'

_publ_section_title
;
 Preparation of Core-Shell Coordination Molecular Assemblies via the
 Enrichment of Structure-Directing &quot;Codes&quot; of Bridging Ligands
 and Metathesis of Metal Units.
;
_journal_name_full 'Journal of the American Chemical Society'
_journal_page_first 141120112955009
_journal_paper_doi 10.1021/ja508822r
_journal_year 2014
_chemical_formula_moiety '(Cu4 C84 H52 O26 N12) (Cu1.6 Mo6.4 C168 H104 O52 N24)'
_chemical_formula_sum 'C252 H156 Cu5.6 Mo6.4 N36 O78'
_chemical_formula_weight 5905.97
_chemical_name_systematic
; 
 ? 
;
_space_group_IT_number 87
_symmetry_cell_setting tetragonal
_symmetry_space_group_name_Hall '-I 4'
_symmetry_space_group_name_H-M 'I 4/m'
_atom_sites_solution_hydrogens geom
_atom_sites_solution_primary direct
_atom_sites_solution_secondary difmap
_audit_creation_method SHELXL-97
_cell_angle_alpha 90.00
_cell_angle_beta 90.00
_cell_angle_gamma 90.00
_cell_formula_units_Z 2
_cell_length_a 31.22(3)
_cell_length_b 31.22(3)
_cell_length_c 25.05(3)
_cell_measurement_reflns_used 1388
_cell_measurement_temperature 110(2)
_cell_measurement_theta_max 20.3178
_cell_measurement_theta_min 2.4595
_cell_volume 24416(4)
_computing_cell_refinement 'SAINT+ ver. (Bruker, 2001)'
_computing_data_collection 'APEX2  (Bruker, 2008)'
_computing_data_reduction 'SAINT+ ver. (Bruker, 2001)'
_computing_molecular_graphics 'SHELXTL (Sheldrick, 2008)'
_computing_publication_material 'SHELXTL (Sheldrick, 2008)'
_computing_structure_refinement 'SHELXL-97 (Sheldrick, 2008)'
_computing_structure_solution 'SHELXS-97 (Sheldrick, 2008)'
_diffrn_ambient_temperature 110(2)
_diffrn_measured_fraction_theta_full 0.982
_diffrn_measured_fraction_theta_max 0.982
_diffrn_measurement_device_type 'Bruker SMART APEX II CCD area detector'
_diffrn_measurement_method 'phi and omega scans'
_diffrn_radiation_monochromator graphite
_diffrn_radiation_source 'fine-focus sealed tube'
_diffrn_radiation_type MoK\a
_diffrn_radiation_wavelength 0.71073
_diffrn_reflns_av_R_equivalents 0.1836
_diffrn_reflns_av_sigmaI/netI 0.3706
_diffrn_reflns_limit_h_max 34
_diffrn_reflns_limit_h_min -33
_diffrn_reflns_limit_k_max 23
_diffrn_reflns_limit_k_min -36
_diffrn_reflns_limit_l_max 29
_diffrn_reflns_limit_l_min -21
_diffrn_reflns_number 25881
_diffrn_reflns_theta_full 24.82
_diffrn_reflns_theta_max 24.82
_diffrn_reflns_theta_min 1.87
_exptl_absorpt_coefficient_mu 0.446
_exptl_absorpt_correction_T_max 0.9568
_exptl_absorpt_correction_T_min 0.9568
_exptl_absorpt_correction_type multi-scan
_exptl_absorpt_process_details 'SADABS (Sheldrick, 2008)'
_exptl_crystal_colour 'dark green'
_exptl_crystal_density_diffrn 0.803
_exptl_crystal_density_meas ?
_exptl_crystal_density_method 'not measured'
_exptl_crystal_description rod
_exptl_crystal_F_000 5950
_exptl_crystal_size_max 0.10
_exptl_crystal_size_mid 0.10
_exptl_crystal_size_min 0.10
_platon_squeeze_details
;
;
_refine_diff_density_max 1.136
_refine_diff_density_min -0.705
_refine_diff_density_rms 0.110
_refine_ls_extinction_method none
_refine_ls_goodness_of_fit_ref 1.004
_refine_ls_hydrogen_treatment mixed
_refine_ls_matrix_type full
_refine_ls_number_parameters 176
_refine_ls_number_reflns 10619
_refine_ls_number_restraints 23
_refine_ls_restrained_S_all 1.003
_refine_ls_R_factor_all 0.3304
_refine_ls_R_factor_gt 0.1434
_refine_ls_shift/su_max 0.000
_refine_ls_shift/su_mean 0.000
_refine_ls_structure_factor_coef Fsqd
_refine_ls_weighting_details 'calc w=1/[\s^2^(Fo^2^)+(0.0300P)^2^+120.0000P] where P=(Fo^2^+2Fc^2^)/3'
_refine_ls_weighting_scheme calc
_refine_ls_wR_factor_gt 0.2659
_refine_ls_wR_factor_ref 0.3150
_reflns_number_gt 1787
_reflns_number_total 10619
_reflns_threshold_expression >2sigma(I)
_cod_data_source_file ja508822r_si_006.cif
_cod_data_source_block mo3_3020
_cod_depositor_comments
;
The following automatic conversions were performed:

'_symmetry_cell_setting' value 'Tetragonal' changed to 'tetragonal'
according to
/home/saulius/struct/COD-crude-data--automatic-downloads/rss-feeds/ACS/lib/dictionaries/cif_core.dic
dictionary named 'cif_core.dic' version 2.4.2 from 2011-04-26.

Automatic conversion script
Id: cif_fix_values 2935 2014-11-11 08:27:57Z andrius 

The following automatic conversions were performed:

'_exptl_crystal_density_meas' value 'not measured' was changed to '?'
- the value is perceived as not measured.

Automatic conversion script
Id: cif_fix_values 3008 2015-01-20 13:52:24Z robertas 
;
_cod_original_cell_volume 24416(44)
_cod_original_sg_symbol_H-M I4/m
_cod_original_formula_sum 'C252 H156 Cu5.60 Mo6.40 N36 O78'
_cod_database_code 4122978

loop_
_symmetry_equiv_pos_as_xyz
'x, y, z'
'-y, x, z'
'-x, -y, z'
'y, -x, z'
'x+1/2, y+1/2, z+1/2'
'-y+1/2, x+1/2, z+1/2'
'-x+1/2, -y+1/2, z+1/2'
'y+1/2, -x+1/2, z+1/2'
'-x, -y, -z'
'y, -x, -z'
'x, y, -z'
'-y, x, -z'
'-x+1/2, -y+1/2, -z+1/2'
'y+1/2, -x+1/2, -z+1/2'
'x+1/2, y+1/2, -z+1/2'
'-y+1/2, x+1/2, -z+1/2'

loop_
_atom_site_label
_atom_site_type_symbol
_atom_site_fract_x
_atom_site_fract_y
_atom_site_fract_z
_atom_site_U_iso_or_equiv
_atom_site_adp_type
_atom_site_occupancy
_atom_site_symmetry_multiplicity
_atom_site_calc_flag
_atom_site_refinement_flags
Cu1 Cu 0.0000 0.0000 0.12603(15) 0.0837(12) Uani 1 4 d S
Cu2 Cu 0.0000 0.0000 0.22777(17) 0.0989(14) Uani 1 4 d S
Mo3 Mo 0.25408(8) -0.06221(8) 0.0000 0.1174(9) Uani 0.80 2 d SP
Mo4 Mo 0.31415(9) -0.02486(9) 0.0000 0.1346(11) Uani 0.80 2 d SP
Cu3 Cu 0.25408(8) -0.06221(8) 0.0000 0.1174(9) Uani 0.20 2 d SP
Cu4 Cu 0.31415(9) -0.02486(9) 0.0000 0.1346(11) Uani 0.20 2 d SP
O1 O 0.0622(3) 0.3374(3) 0.0573(4) 0.1076(17) Uani 1 1 d .
O1S O 0.0000 0.0000 0.3167(7) 0.082(6) Uani 1 4 d S
O2 O 0.1013(3) 0.2765(3) 0.0564(4) 0.1076(17) Uani 1 1 d .
O2S O 0.3786(4) 0.0142(4) 0.0000 0.092(4) Uani 1 2 d S
O3 O 0.2889(2) 0.0147(2) 0.0557(3) 0.0664(18) Uani 1 1 d .
O4 O 0.2271(2) -0.0239(3) 0.0555(3) 0.0664(18) Uani 1 1 d .
O5 O 0.2696(4) 0.3389(4) 0.2181(5) 0.148(2) Uani 1 1 d .
O6 O 0.3171(4) 0.1220(3) 0.1697(5) 0.148(2) Uani 1 1 d D
O7 O 0.0323(3) 0.0520(3) 0.1320(4) 0.101(2) Uani 1 1 d .
O8 O 0.0164(3) 0.0614(3) 0.2190(4) 0.101(2) Uani 1 1 d .
O9 O 0.1779(3) 0.2084(3) 0.1392(4) 0.097(2) Uani 1 1 d .
N1 N 0.2781(4) 0.2258(4) 0.1891(4) 0.134(6) Uani 1 1 d D
N2 N 0.2223(3) 0.2943(4) 0.1793(6) 0.148(2) Uani 1 1 d D
H2A H 0.2182 0.2670 0.1722 0.178 Uiso 1 1 calc R
N3 N 0.2499(4) 0.1487(3) 0.1617(6) 0.148(2) Uani 1 1 d D
H3B H 0.2341 0.1719 0.1643 0.178 Uiso 1 1 calc R
N4 N 0.1672(5) 0.1971(4) 0.0000 0.097(2) Uani 1 2 d SD
N5 N 0.1248(3) 0.1785(3) 0.0900(4) 0.097(2) Uani 1 1 d D
H5B H 0.1190 0.1706 0.0571 0.117 Uiso 1 1 calc R
C1 C 0.0970(6) 0.3136(5) 0.0728(7) 0.1076(17) Uani 1 1 d .
C2 C 0.1241(3) 0.3326(3) 0.1149(3) 0.1076(17) Uani 1 1 d G
C3 C 0.1581(4) 0.3068(2) 0.1304(4) 0.1076(17) Uani 1 1 d G
H3A H 0.1616 0.2792 0.1149 0.129 Uiso 1 1 calc R
C4 C 0.1871(3) 0.3212(3) 0.1685(4) 0.1076(17) Uani 1 1 d GD
C5 C 0.1820(3) 0.3616(3) 0.1911(3) 0.1076(17) Uani 1 1 d G
H5A H 0.2018 0.3714 0.2172 0.129 Uiso 1 1 calc R
C6 C 0.1480(3) 0.3874(2) 0.1756(4) 0.1076(17) Uani 1 1 d G
H6A H 0.1445 0.4150 0.1911 0.129 Uiso 1 1 calc R
C7 C 0.1190(3) 0.3730(3) 0.1375(4) 0.1076(17) Uani 1 1 d G
H7A H 0.0958 0.3907 0.1269 0.129 Uiso 1 1 calc R
C8 C 0.2613(4) 0.3043(5) 0.1988(7) 0.148(2) Uani 1 1 d D
C9 C 0.2892(5) 0.2653(4) 0.2048(4) 0.148(2) Uani 1 1 d D
C10 C 0.3285(4) 0.2796(5) 0.2228(5) 0.148(2) Uani 1 1 d D
H10A H 0.3359 0.3077 0.2338 0.178 Uiso 1 1 calc R
C11 C 0.3545(5) 0.2439(4) 0.2213(4) 0.148(2) Uani 1 1 d D
H11A H 0.3828 0.2498 0.2330 0.178 Uiso 1 1 calc R
C12 C 0.3492(4) 0.2015(4) 0.2068(5) 0.148(2) Uani 1 1 d D
H12A H 0.3709 0.1803 0.2081 0.178 Uiso 1 1 calc R
C13 C 0.3076(4) 0.1947(4) 0.1902(4) 0.148(2) Uani 1 1 d D
C14 C 0.2927(4) 0.1522(4) 0.1689(8) 0.148(2) Uani 1 1 d D
C15 C 0.2297(3) 0.1094(2) 0.1503(4) 0.095(2) Uani 1 1 d GD
C16 C 0.1879(3) 0.1038(2) 0.1680(3) 0.095(2) Uani 1 1 d G
H16A H 0.1744 0.1254 0.1887 0.113 Uiso 1 1 calc R
C17 C 0.1659(2) 0.0664(3) 0.1554(4) 0.095(2) Uani 1 1 d G
H17A H 0.1373 0.0626 0.1675 0.113 Uiso 1 1 calc R
C18 C 0.1856(3) 0.0348(2) 0.1252(4) 0.095(2) Uani 1 1 d G
H18A H 0.1706 0.0093 0.1166 0.113 Uiso 1 1 calc R
C19 C 0.2275(3) 0.0404(3) 0.1075(3) 0.095(2) Uani 1 1 d G
C20 C 0.2495(2) 0.0778(3) 0.1201(4) 0.095(2) Uani 1 1 d G
H20A H 0.2781 0.0817 0.1080 0.113 Uiso 1 1 calc R
C21 C 0.2479(5) 0.0100(5) 0.0714(6) 0.095(2) Uani 1 1 d .
C31 C 0.0286(4) 0.0750(4) 0.1739(7) 0.0787(17) Uani 1 1 d .
C32 C 0.0499(3) 0.1175(2) 0.1737(4) 0.0787(17) Uani 1 1 d G
C33 C 0.0428(2) 0.1460(3) 0.2154(3) 0.0787(17) Uani 1 1 d G
H33A H 0.0248 0.1381 0.2443 0.094 Uiso 1 1 calc R
C34 C 0.0621(3) 0.1862(2) 0.2147(3) 0.0787(17) Uani 1 1 d G
H34A H 0.0573 0.2056 0.2432 0.094 Uiso 1 1 calc R
C35 C 0.0885(3) 0.1978(2) 0.1724(4) 0.0787(17) Uani 1 1 d G
H35A H 0.1016 0.2252 0.1719 0.094 Uiso 1 1 calc R
C36 C 0.0955(2) 0.1692(3) 0.1307(3) 0.0787(17) Uani 1 1 d GD
C37 C 0.0762(3) 0.1291(3) 0.1313(3) 0.0787(17) Uani 1 1 d G
H37A H 0.0810 0.1096 0.1028 0.094 Uiso 1 1 calc R
C38 C 0.1619(4) 0.1993(4) 0.1002(5) 0.097(2) Uani 1 1 d D
C39 C 0.1842(3) 0.2065(3) 0.0477(3) 0.097(2) Uani 1 1 d D
C40 C 0.2250(3) 0.2235(3) 0.0485(4) 0.097(2) Uani 1 1 d D
H40A H 0.2387 0.2308 0.0811 0.117 Uiso 1 1 calc R
C41 C 0.2452(6) 0.2294(5) 0.0000 0.097(2) Uani 1 2 d SD
H41A H 0.2744 0.2380 0.0000 0.117 Uiso 1 2 calc SR

loop_
_atom_site_aniso_label
_atom_site_aniso_U_11
_atom_site_aniso_U_22
_atom_site_aniso_U_33
_atom_site_aniso_U_23
_atom_site_aniso_U_13
_atom_site_aniso_U_12
Cu1 0.0773(17) 0.0773(17) 0.097(3) 0.000 0.000 0.000
Cu2 0.0887(19) 0.0887(19) 0.119(4) 0.000 0.000 0.000
Mo3 0.101(2) 0.108(2) 0.143(2) 0.000 0.000 0.0099(16)
Mo4 0.127(2) 0.140(2) 0.137(2) 0.000 0.000 0.0244(19)
Cu3 0.101(2) 0.108(2) 0.143(2) 0.000 0.000 0.0099(16)
Cu4 0.127(2) 0.140(2) 0.137(2) 0.000 0.000 0.0244(19)
O1 0.135(5) 0.077(4) 0.111(4) -0.015(3) 0.022(4) -0.003(3)
O1S 0.080(8) 0.080(8) 0.084(14) 0.000 0.000 0.000
O2 0.135(5) 0.077(4) 0.111(4) -0.015(3) 0.022(4) -0.003(3)
O2S 0.118(12) 0.093(10) 0.066(10) 0.000 0.000 0.026(9)
O3 0.048(4) 0.069(4) 0.082(5) 0.035(4) -0.014(3) -0.007(3)
O4 0.048(4) 0.069(4) 0.082(5) 0.035(4) -0.014(3) -0.007(3)
O5 0.165(5) 0.115(5) 0.165(4) -0.028(4) -0.006(4) -0.045(4)
O6 0.165(5) 0.115(5) 0.165(4) -0.028(4) -0.006(4) -0.045(4)
O7 0.136(6) 0.100(6) 0.067(5) -0.032(5) -0.008(5) -0.045(5)
O8 0.136(6) 0.100(6) 0.067(5) -0.032(5) -0.008(5) -0.045(5)
O9 0.092(4) 0.065(3) 0.136(6) -0.008(4) -0.022(4) -0.025(3)
N1 0.148(12) 0.079(9) 0.176(15) -0.071(10) 0.013(11) -0.042(9)
N2 0.165(5) 0.115(5) 0.165(4) -0.028(4) -0.006(4) -0.045(4)
N3 0.165(5) 0.115(5) 0.165(4) -0.028(4) -0.006(4) -0.045(4)
N4 0.092(4) 0.065(3) 0.136(6) -0.008(4) -0.022(4) -0.025(3)
N5 0.092(4) 0.065(3) 0.136(6) -0.008(4) -0.022(4) -0.025(3)
C1 0.135(5) 0.077(4) 0.111(4) -0.015(3) 0.022(4) -0.003(3)
C2 0.135(5) 0.077(4) 0.111(4) -0.015(3) 0.022(4) -0.003(3)
C3 0.135(5) 0.077(4) 0.111(4) -0.015(3) 0.022(4) -0.003(3)
C4 0.135(5) 0.077(4) 0.111(4) -0.015(3) 0.022(4) -0.003(3)
C5 0.135(5) 0.077(4) 0.111(4) -0.015(3) 0.022(4) -0.003(3)
C6 0.135(5) 0.077(4) 0.111(4) -0.015(3) 0.022(4) -0.003(3)
C7 0.135(5) 0.077(4) 0.111(4) -0.015(3) 0.022(4) -0.003(3)
C8 0.165(5) 0.115(5) 0.165(4) -0.028(4) -0.006(4) -0.045(4)
C9 0.165(5) 0.115(5) 0.165(4) -0.028(4) -0.006(4) -0.045(4)
C10 0.165(5) 0.115(5) 0.165(4) -0.028(4) -0.006(4) -0.045(4)
C11 0.165(5) 0.115(5) 0.165(4) -0.028(4) -0.006(4) -0.045(4)
C12 0.165(5) 0.115(5) 0.165(4) -0.028(4) -0.006(4) -0.045(4)
C13 0.165(5) 0.115(5) 0.165(4) -0.028(4) -0.006(4) -0.045(4)
C14 0.165(5) 0.115(5) 0.165(4) -0.028(4) -0.006(4) -0.045(4)
C15 0.091(5) 0.073(5) 0.120(6) -0.006(4) 0.002(4) -0.003(4)
C16 0.091(5) 0.073(5) 0.120(6) -0.006(4) 0.002(4) -0.003(4)
C17 0.091(5) 0.073(5) 0.120(6) -0.006(4) 0.002(4) -0.003(4)
C18 0.091(5) 0.073(5) 0.120(6) -0.006(4) 0.002(4) -0.003(4)
C19 0.091(5) 0.073(5) 0.120(6) -0.006(4) 0.002(4) -0.003(4)
C20 0.091(5) 0.073(5) 0.120(6) -0.006(4) 0.002(4) -0.003(4)
C21 0.091(5) 0.073(5) 0.120(6) -0.006(4) 0.002(4) -0.003(4)
C31 0.078(4) 0.067(4) 0.092(5) -0.011(4) 0.006(4) -0.011(3)
C32 0.078(4) 0.067(4) 0.092(5) -0.011(4) 0.006(4) -0.011(3)
C33 0.078(4) 0.067(4) 0.092(5) -0.011(4) 0.006(4) -0.011(3)
C34 0.078(4) 0.067(4) 0.092(5) -0.011(4) 0.006(4) -0.011(3)
C35 0.078(4) 0.067(4) 0.092(5) -0.011(4) 0.006(4) -0.011(3)
C36 0.078(4) 0.067(4) 0.092(5) -0.011(4) 0.006(4) -0.011(3)
C37 0.078(4) 0.067(4) 0.092(5) -0.011(4) 0.006(4) -0.011(3)
C38 0.092(4) 0.065(3) 0.136(6) -0.008(4) -0.022(4) -0.025(3)
C39 0.092(4) 0.065(3) 0.136(6) -0.008(4) -0.022(4) -0.025(3)
C40 0.092(4) 0.065(3) 0.136(6) -0.008(4) -0.022(4) -0.025(3)
C41 0.092(4) 0.065(3) 0.136(6) -0.008(4) -0.022(4) -0.025(3)

loop_
_atom_type_symbol
_atom_type_description
_atom_type_scat_dispersion_real
_atom_type_scat_dispersion_imag
_atom_type_scat_source
C C 0.0033 0.0016 'International Tables Vol C Tables 4.2.6.8 and 6.1.1.4'
H H 0.0000 0.0000 'International Tables Vol C Tables 4.2.6.8 and 6.1.1.4'
Mo Mo -1.6832 0.6857 'International Tables Vol C Tables 4.2.6.8 and 6.1.1.4'
N N 0.0061 0.0033 'International Tables Vol C Tables 4.2.6.8 and 6.1.1.4'
O O 0.0106 0.0060 'International Tables Vol C Tables 4.2.6.8 and 6.1.1.4'
Cu Cu 0.3201 1.2651 'International Tables Vol C Tables 4.2.6.8 and 6.1.1.4'

loop_
_geom_angle_atom_site_label_1
_geom_angle_atom_site_label_2
_geom_angle_atom_site_label_3
_geom_angle
_geom_angle_site_symmetry_1
_geom_angle_site_symmetry_3
O7 Cu1 O7 171.1(6) . 3
O7 Cu1 O7 89.65(5) . 4
O7 Cu1 O7 89.65(5) 3 4
O7 Cu1 O7 89.65(5) . 2
O7 Cu1 O7 89.65(5) 3 2
O7 Cu1 O7 171.1(6) 4 2
O7 Cu1 Cu2 85.5(3) . .
O7 Cu1 Cu2 85.5(3) 3 .
O7 Cu1 Cu2 85.5(3) 4 .
O7 Cu1 Cu2 85.5(3) 2 .
O8 Cu2 O8 89.31(6) 3 2
O8 Cu2 O8 89.31(6) 3 4
O8 Cu2 O8 167.4(6) 2 4
O8 Cu2 O8 167.4(6) 3 .
O8 Cu2 O8 89.31(6) 2 .
O8 Cu2 O8 89.31(6) 4 .
O8 Cu2 O1S 96.3(3) 3 .
O8 Cu2 O1S 96.3(3) 2 .
O8 Cu2 O1S 96.3(3) 4 .
O8 Cu2 O1S 96.3(3) . .
O8 Cu2 Cu1 83.7(3) 3 .
O8 Cu2 Cu1 83.7(3) 2 .
O8 Cu2 Cu1 83.7(3) 4 .
O8 Cu2 Cu1 83.7(3) . .
O1S Cu2 Cu1 180.000(1) . .
O4 Mo3 O4 87.1(4) . 11
O4 Mo3 O2 175.9(4) . 10
O4 Mo3 O2 91.2(3) 11 10
O4 Mo3 O2 91.2(3) . 4
O4 Mo3 O2 175.9(4) 11 4
O2 Mo3 O2 90.2(6) 10 4
O4 Mo3 Mo4 92.4(2) . .
O4 Mo3 Mo4 92.4(2) 11 .
O2 Mo3 Mo4 91.4(3) 10 .
O2 Mo3 Mo4 91.4(3) 4 .
O1 Mo4 O1 92.6(6) 10 4
O1 Mo4 O3 90.1(3) 10 11
O1 Mo4 O3 177.3(4) 4 11
O1 Mo4 O3 177.3(4) 10 .
O1 Mo4 O3 90.1(3) 4 .
O3 Mo4 O3 87.2(4) 11 .
O1 Mo4 Mo3 90.0(3) 10 .
O1 Mo4 Mo3 90.0(3) 4 .
O3 Mo4 Mo3 89.5(2) 11 .
O3 Mo4 Mo3 89.5(2) . .
O1 Mo4 O2S 89.6(4) 10 .
O1 Mo4 O2S 89.6(4) 4 .
O3 Mo4 O2S 91.0(3) 11 .
O3 Mo4 O2S 91.0(3) . .
Mo3 Mo4 O2S 179.4(3) . .
C1 O1 Cu4 118.1(10) . 2
C1 O1 Mo4 118.1(10) . 2
Cu4 O1 Mo4 0.00(19) 2 2
C1 O2 Cu3 119.9(12) . 2
C1 O2 Mo3 119.9(12) . 2
Cu3 O2 Mo3 0.00(17) 2 2
C21 O3 Mo4 120.3(9) . .
C21 O4 Mo3 118.7(9) . .
C31 O7 Cu1 119.5(9) . .
C31 O8 Cu2 119.8(9) . .
C9 N1 C13 118.7(13) . .
C8 N2 C4 129.4(13) . .
C8 N2 H2A 115.3 . .
C4 N2 H2A 115.3 . .
C14 N3 C15 122.6(12) . .
C14 N3 H3B 118.7 . .
C15 N3 H3B 118.7 . .
C39 N4 C39 126.1(16) . 11
C38 N5 C36 121.4(10) . .
C38 N5 H5B 119.3 . .
C36 N5 H5B 119.3 . .
O2 C1 O1 119.9(16) . .
O2 C1 C2 123.6(17) . .
O1 C1 C2 115.9(14) . .
C3 C2 C7 120.0 . .
C3 C2 C1 113.8(11) . .
C7 C2 C1 126.2(11) . .
C2 C3 C4 120.0 . .
C2 C3 H3A 120.0 . .
C4 C3 H3A 120.0 . .
C5 C4 C3 120.0 . .
C5 C4 N2 123.4(10) . .
C3 C4 N2 116.4(10) . .
C4 C5 C6 120.0 . .
C4 C5 H5A 120.0 . .
C6 C5 H5A 120.0 . .
C5 C6 C7 120.0 . .
C5 C6 H6A 120.0 . .
C7 C6 H6A 120.0 . .
C6 C7 C2 120.0 . .
C6 C7 H7A 120.0 . .
C2 C7 H7A 120.0 . .
O5 C8 N2 123.1(15) . .
O5 C8 C9 123.8(12) . .
N2 C8 C9 111.8(12) . .
N1 C9 C10 128.7(14) . .
N1 C9 C8 124.3(13) . .
C10 C9 C8 106.6(10) . .
C9 C10 C11 104.6(15) . .
C9 C10 H10A 127.7 . .
C11 C10 H10A 127.7 . .
C10 C11 C12 135.3(17) . .
C10 C11 H11A 112.4 . .
C12 C11 H11A 112.4 . .
C13 C12 C11 109.8(15) . .
C13 C12 H12A 125.1 . .
C11 C12 H12A 125.1 . .
N1 C13 C12 122.9(13) . .
N1 C13 C14 114.7(11) . .
C12 C13 C14 122.3(12) . .
O6 C14 N3 124.2(15) . .
O6 C14 C13 118.9(13) . .
N3 C14 C13 115.1(10) . .
C16 C15 C20 120.0 . .
C16 C15 N3 117.8(9) . .
C20 C15 N3 122.1(9) . .
C15 C16 C17 120.0 . .
C15 C16 H16A 120.0 . .
C17 C16 H16A 120.0 . .
C18 C17 C16 120.0 . .
C18 C17 H17A 120.0 . .
C16 C17 H17A 120.0 . .
C17 C18 C19 120.0 . .
C17 C18 H18A 120.0 . .
C19 C18 H18A 120.0 . .
C20 C19 C18 120.0 . .
C20 C19 C21 118.0(10) . .
C18 C19 C21 121.7(10) . .
C19 C20 C15 120.0 . .
C19 C20 H20A 120.0 . .
C15 C20 H20A 120.0 . .
O4 C21 O3 118.4(13) . .
O4 C21 C19 119.8(14) . .
O3 C21 C19 121.7(13) . .
O8 C31 O7 124.9(14) . .
O8 C31 C32 116.0(14) . .
O7 C31 C32 117.4(13) . .
C33 C32 C37 120.0 . .
C33 C32 C31 120.0(9) . .
C37 C32 C31 120.0(9) . .
C32 C33 C34 120.0 . .
C32 C33 H33A 120.0 . .
C34 C33 H33A 120.0 . .
C35 C34 C33 120.0 . .
C35 C34 H34A 120.0 . .
C33 C34 H34A 120.0 . .
C36 C35 C34 120.0 . .
C36 C35 H35A 120.0 . .
C34 C35 H35A 120.0 . .
C37 C36 C35 120.0 . .
C37 C36 N5 118.5(8) . .
C35 C36 N5 121.2(8) . .
C36 C37 C32 120.0 . .
C36 C37 H37A 120.0 . .
C32 C37 H37A 120.0 . .
O9 C38 N5 131.5(12) . .
O9 C38 C39 120.7(9) . .
N5 C38 C39 107.6(9) . .
N4 C39 C40 117.6(13) . .
N4 C39 C38 124.2(10) . .
C40 C39 C38 118.2(7) . .
C41 C40 C39 117.4(15) . .
C41 C40 H40A 121.3 . .
C39 C40 H40A 121.3 . .
C40 C41 C40 123.3(19) 11 .
C40 C41 H41A 118.4 11 .
C40 C41 H41A 118.4 . .

loop_
_geom_bond_atom_site_label_1
_geom_bond_atom_site_label_2
_geom_bond_distance
_geom_bond_site_symmetry_2
Cu1 O7 1.918(9) .
Cu1 O7 1.918(9) 3
Cu1 O7 1.918(9) 4
Cu1 O7 1.918(9) 2
Cu1 Cu2 2.548(6) .
Cu2 O8 1.996(10) 3
Cu2 O8 1.996(10) 2
Cu2 O8 1.996(10) 4
Cu2 O8 1.996(10) .
Cu2 O1S 2.227(18) .
Mo3 O4 2.019(9) .
Mo3 O4 2.019(9) 11
Mo3 O2 1.994(10) 10
Mo3 O2 1.994(10) 4
Mo3 Mo4 2.208(4) .
Mo4 O1 1.987(11) 10
Mo4 O1 1.987(11) 4
Mo4 O3 2.025(9) 11
Mo4 O3 2.025(9) .
Mo4 O2S 2.352(14) .
O1 C1 1.371(17) .
O1 Cu4 1.987(11) 2
O1 Mo4 1.987(11) 2
O2 C1 1.235(15) .
O2 Cu3 1.994(10) 2
O2 Mo3 1.994(10) 2
O3 C21 1.345(15) .
O4 C21 1.305(15) .
O5 C8 1.212(15) .
O6 C14 1.214(5) .
O7 C31 1.277(15) .
O8 C31 1.267(15) .
O9 C38 1.135(12) .
N1 C9 1.3395(16) .
N1 C13 1.3397(16) .
N2 C8 1.348(5) .
N2 C4 1.409(5) .
N2 H2A 0.8800 .
N3 C14 1.350(5) .
N3 C15 1.408(5) .
N3 H3B 0.8800 .
N4 C39 1.3400(16) .
N4 C39 1.3401(16) 11
N5 C38 1.351(5) .
N5 C36 1.400(5) .
N5 H5B 0.8800 .
C1 C2 1.477(18) .
C2 C3 1.3900 .
C2 C7 1.3900 .
C3 C4 1.3900 .
C3 H3A 0.9500 .
C4 C5 1.3900 .
C5 C6 1.3900 .
C5 H5A 0.9500 .
C6 C7 1.3900 .
C6 H6A 0.9500 .
C7 H7A 0.9500 .
C8 C9 1.507(5) .
C9 C10 1.3796(16) .
C10 C11 1.3799(17) .
C10 H10A 0.9500 .
C11 C12 1.3798(16) .
C11 H11A 0.9500 .
C12 C13 1.3797(16) .
C12 H12A 0.9500 .
C13 C14 1.507(5) .
C15 C16 1.3900 .
C15 C20 1.3900 .
C16 C17 1.3900 .
C16 H16A 0.9500 .
C17 C18 1.3900 .
C17 H17A 0.9500 .
C18 C19 1.3900 .
C18 H18A 0.9500 .
C19 C20 1.3900 .
C19 C21 1.461(16) .
C20 H20A 0.9500 .
C31 C32 1.483(14) .
C32 C33 1.3900 .
C32 C37 1.3900 .
C33 C34 1.3900 .
C33 H33A 0.9500 .
C34 C35 1.3900 .
C34 H34A 0.9500 .
C35 C36 1.3900 .
C35 H35A 0.9500 .
C36 C37 1.3900 .
C37 H37A 0.9500 .
C38 C39 1.506(5) .
C39 C40 1.3802(17) .
C40 C41 1.3798(17) .
C40 H40A 0.9500 .
C41 C40 1.3798(17) 11
C41 H41A 0.9500 .

loop_
_geom_torsion_atom_site_label_1
_geom_torsion_atom_site_label_2
_geom_torsion_atom_site_label_3
_geom_torsion_atom_site_label_4
_geom_torsion
_geom_torsion_site_symmetry_1
_geom_torsion_site_symmetry_4
O7 Cu1 Cu2 O8 -163.1(4) . 3
O7 Cu1 Cu2 O8 16.9(4) 3 3
O7 Cu1 Cu2 O8 -73.1(4) 4 3
O7 Cu1 Cu2 O8 106.9(4) 2 3
O7 Cu1 Cu2 O8 106.9(4) . 2
O7 Cu1 Cu2 O8 -73.1(4) 3 2
O7 Cu1 Cu2 O8 -163.1(4) 4 2
O7 Cu1 Cu2 O8 16.9(4) 2 2
O7 Cu1 Cu2 O8 -73.1(4) . 4
O7 Cu1 Cu2 O8 106.9(4) 3 4
O7 Cu1 Cu2 O8 16.9(4) 4 4
O7 Cu1 Cu2 O8 -163.1(4) 2 4
O7 Cu1 Cu2 O8 16.9(4) . .
O7 Cu1 Cu2 O8 -163.1(4) 3 .
O7 Cu1 Cu2 O8 106.9(4) 4 .
O7 Cu1 Cu2 O8 -73.1(4) 2 .
O7 Cu1 Cu2 O1S 0(100) . .
O7 Cu1 Cu2 O1S 0(100) 3 .
O7 Cu1 Cu2 O1S 0(100) 4 .
O7 Cu1 Cu2 O1S 0(100) 2 .
O4 Mo3 Mo4 O1 -177.3(4) . 10
O4 Mo3 Mo4 O1 -90.1(4) 11 10
O2 Mo3 Mo4 O1 1.2(4) 10 10
O2 Mo3 Mo4 O1 91.4(4) 4 10
O4 Mo3 Mo4 O1 90.1(4) . 4
O4 Mo3 Mo4 O1 177.3(4) 11 4
O2 Mo3 Mo4 O1 -91.4(4) 10 4
O2 Mo3 Mo4 O1 -1.2(4) 4 4
O4 Mo3 Mo4 O3 -87.2(3) . 11
O4 Mo3 Mo4 O3 0.0(3) 11 11
O2 Mo3 Mo4 O3 91.3(4) 10 11
O2 Mo3 Mo4 O3 -178.5(3) 4 11
O4 Mo3 Mo4 O3 0.0(3) . .
O4 Mo3 Mo4 O3 87.2(3) 11 .
O2 Mo3 Mo4 O3 178.5(3) 10 .
O2 Mo3 Mo4 O3 -91.3(4) 4 .
O4 Mo3 Mo4 O2S 136.4(2) . .
O4 Mo3 Mo4 O2S -136.4(2) 11 .
O2 Mo3 Mo4 O2S -45.1(3) 10 .
O2 Mo3 Mo4 O2S 45.1(3) 4 .
O1 Mo4 O3 C21 75(9) 10 .
O1 Mo4 O3 C21 -94.6(9) 4 .
O3 Mo4 O3 C21 84.9(9) 11 .
Mo3 Mo4 O3 C21 -4.6(9) . .
O2S Mo4 O3 C21 175.8(9) . .
O4 Mo3 O4 C21 -87.6(9) 11 .
O2 Mo3 O4 C21 -154(5) 10 .
O2 Mo3 O4 C21 96.2(10) 4 .
Mo4 Mo3 O4 C21 4.7(9) . .
O7 Cu1 O7 C31 -25.5(11) 3 .
O7 Cu1 O7 C31 -111.1(10) 4 .
O7 Cu1 O7 C31 60.0(11) 2 .
Cu2 Cu1 O7 C31 -25.5(11) . .
O8 Cu2 O8 C31 -13.5(10) 3 .
O8 Cu2 O8 C31 -97.3(11) 2 .
O8 Cu2 O8 C31 70.2(11) 4 .
O1S Cu2 O8 C31 166.5(10) . .
Cu1 Cu2 O8 C31 -13.5(10) . .
Cu3 O2 C1 O1 8(2) 2 .
Mo3 O2 C1 O1 8(2) 2 .
Cu3 O2 C1 C2 179.1(9) 2 .
Mo3 O2 C1 C2 179.1(9) 2 .
Cu4 O1 C1 O2 -9(2) 2 .
Mo4 O1 C1 O2 -9(2) 2 .
Cu4 O1 C1 C2 179.0(8) 2 .
Mo4 O1 C1 C2 179.0(8) 2 .
O2 C1 C2 C3 6.8(18) . .
O1 C1 C2 C3 178.1(10) . .
O2 C1 C2 C7 -175.4(11) . .
O1 C1 C2 C7 -4.1(17) . .
C7 C2 C3 C4 0.0 . .
C1 C2 C3 C4 178.0(10) . .
C2 C3 C4 C5 0.0 . .
C2 C3 C4 N2 -175.7(10) . .
C8 N2 C4 C5 -20(2) . .
C8 N2 C4 C3 155.3(16) . .
C3 C4 C5 C6 0.0 . .
N2 C4 C5 C6 175.4(11) . .
C4 C5 C6 C7 0.0 . .
C5 C6 C7 C2 0.0 . .
C3 C2 C7 C6 0.0 . .
C1 C2 C7 C6 -177.7(11) . .
C4 N2 C8 O5 12(3) . .
C4 N2 C8 C9 179.2(13) . .
C13 N1 C9 C10 0.1(18) . .
C13 N1 C9 C8 171.5(13) . .
O5 C8 C9 N1 171.7(15) . .
N2 C8 C9 N1 5(2) . .
O5 C8 C9 C10 -15(2) . .
N2 C8 C9 C10 177.6(13) . .
N1 C9 C10 C11 -0.1(17) . .
C8 C9 C10 C11 -172.7(12) . .
C9 C10 C11 C12 0.1(19) . .
C10 C11 C12 C13 0.00(11) . .
C9 N1 C13 C12 -0.1(17) . .
C9 N1 C13 C14 -176.6(12) . .
C11 C12 C13 N1 0.00(9) . .
C11 C12 C13 C14 176.4(13) . .
C15 N3 C14 O6 -5(3) . .
C15 N3 C14 C13 -169.6(12) . .
N1 C13 C14 O6 -178.2(16) . .
C12 C13 C14 O6 5(3) . .
N1 C13 C14 N3 -13(2) . .
C12 C13 C14 N3 170.7(13) . .
C14 N3 C15 C16 149.9(15) . .
C14 N3 C15 C20 -33(2) . .
C20 C15 C16 C17 0.0 . .
N3 C15 C16 C17 176.7(10) . .
C15 C16 C17 C18 0.0 . .
C16 C17 C18 C19 0.0 . .
C17 C18 C19 C20 0.0 . .
C17 C18 C19 C21 -173.9(10) . .
C18 C19 C20 C15 0.0 . .
C21 C19 C20 C15 174.1(10) . .
C16 C15 C20 C19 0.0 . .
N3 C15 C20 C19 -176.6(11) . .
Mo3 O4 C21 O3 -9.1(17) . .
Mo3 O4 C21 C19 174.0(8) . .
Mo4 O3 C21 O4 9.2(17) . .
Mo4 O3 C21 C19 -173.9(8) . .
C20 C19 C21 O4 -175.0(10) . .
C18 C19 C21 O4 -1.0(17) . .
C20 C19 C21 O3 8.2(16) . .
C18 C19 C21 O3 -177.8(9) . .
Cu2 O8 C31 O7 -2(2) . .
Cu2 O8 C31 C32 -165.8(7) . .
Cu1 O7 C31 O8 24(2) . .
Cu1 O7 C31 C32 -172.4(7) . .
O8 C31 C32 C33 -22.1(15) . .
O7 C31 C32 C33 172.5(9) . .
O8 C31 C32 C37 159.1(10) . .
O7 C31 C32 C37 -6.3(16) . .
C37 C32 C33 C34 0.0 . .
C31 C32 C33 C34 -178.8(9) . .
C32 C33 C34 C35 0.0 . .
C33 C34 C35 C36 0.0 . .
C34 C35 C36 C37 0.0 . .
C34 C35 C36 N5 -174.2(9) . .
C38 N5 C36 C37 -137.4(11) . .
C38 N5 C36 C35 36.8(14) . .
C35 C36 C37 C32 0.0 . .
N5 C36 C37 C32 174.3(9) . .
C33 C32 C37 C36 0.0 . .
C31 C32 C37 C36 178.8(9) . .
C36 N5 C38 O9 9(3) . .
C36 N5 C38 C39 -176.3(9) . .
C39 N4 C39 C40 -7.3(18) 11 .
C39 N4 C39 C38 173.6(10) 11 .
O9 C38 C39 N4 -179.1(14) . .
N5 C38 C39 N4 5.6(18) . .
O9 C38 C39 C40 1.7(19) . .
N5 C38 C39 C40 -173.6(8) . .
N4 C39 C40 C41 -0.2(15) . .
C38 C39 C40 C41 179.2(14) . .
C39 C40 C41 C40 6.9(17) . 11

loop_
_platon_squeeze_void_nr
_platon_squeeze_void_average_x
_platon_squeeze_void_average_y
_platon_squeeze_void_average_z
_platon_squeeze_void_volume
_platon_squeeze_void_count_electrons
_platon_squeeze_void_content
1 -0.018 -0.009 -0.025 14737 5635 ' '
